data_2101985
loop_
_publ_author_name
'Low, John N.'
'Storey, Emily J.'
'McCarron, Mary'
'Wardell, James L.'
'Ferguson, George'
'Glidewell, Christopher'

_publ_section_title
;
 Conformational preferences in 2-nitrophenylthiolates: interplay
 between intra- and intermolecular forces; structures of
 (<i>E</i>)-1-(4-methyl-2-nitrobenzenethiolato)-2-phenylethene,
 <i>S</i>-(2-nitrophenyl)benzenecarbothiolate and
 1-(2-nitrophenylthio)-2,5-pyrrolidinedione
;
_journal_issue 1
_journal_name_full 'Acta Crystallographica Section B'
_journal_page_first 58
_journal_page_last 67
_journal_paper_doi 10.1107/S0108768199009702
_journal_volume 56
_journal_year 2000
_chemical_formula_moiety 'C13 H9 N O3 S'
_chemical_formula_sum 'C13 H9 N O3 S'
_chemical_formula_weight 259.27
_chemical_name_systematic
;
S-(2-Nitrophenyl)benzenecarbothiolate
;
_space_group_IT_number 14
_symmetry_cell_setting monoclinic
_symmetry_space_group_name_Hall '-P 2yab'
_symmetry_space_group_name_H-M 'P 1 21/a 1'
_cell_angle_alpha 90.00
_cell_angle_beta 92.043(10)
_cell_angle_gamma 90.00
_cell_formula_units_Z 4
_cell_length_a 7.51(5)
_cell_length_b 21.16(5)
_cell_length_c 7.66(5)
_cell_measurement_reflns_used 25
_cell_measurement_temperature 294.0(10)
_cell_measurement_theta_max 16.89
_cell_measurement_theta_min 9.64
_cell_volume 1216(12)
_computing_cell_refinement 'SET4 & CELDIM in CAD-4-PC Software (Enraf-Nonius, 1992)'
_computing_data_collection 'CAD-4-PC Software (Enraf-Nonius, 1992)'
_computing_data_reduction 'DATRD2 in NRCVAX96 (Gabe et al., 1989)'
_computing_molecular_graphics 'NRCVAX96, ORTEP (Johnson, 1976), PLATON (Spek, 1998)'
_computing_publication_material 'NRCVAX96, SHELXL97  and WordPerfect macro PREP8 (Ferguson, 1998)'
_computing_structure_refinement 'NRCVAX96 and SHELXL97 (Sheldrick, 1997b)'
_computing_structure_solution 'SHELXS97 (Sheldrick, 1997a)'
_diffrn_ambient_temperature 294.0(10)
_diffrn_measured_fraction_theta_full .991
_diffrn_measured_fraction_theta_max .991
_diffrn_measurement_device 'Enraf-Nonius CAD-4'
_diffrn_measurement_method \q/2\q
_diffrn_radiation_monochromator graphite
_diffrn_radiation_source 'X-ray tube'
_diffrn_radiation_type 'Mo K\a'
_diffrn_radiation_wavelength .71073
_diffrn_reflns_av_R_equivalents .009
_diffrn_reflns_av_sigmaI/netI .0335
_diffrn_reflns_limit_h_max 9
_diffrn_reflns_limit_h_min -9
_diffrn_reflns_limit_k_max 25
_diffrn_reflns_limit_k_min 0
_diffrn_reflns_limit_l_max 9
_diffrn_reflns_limit_l_min 0
_diffrn_reflns_number 2418
_diffrn_reflns_theta_full 25.60
_diffrn_reflns_theta_max 25.60
_diffrn_reflns_theta_min 2.66
_diffrn_standards_decay_% 'no decay, variation 1.0'
_diffrn_standards_interval_time 180
_diffrn_standards_number 3
_exptl_absorpt_coefficient_mu .265
_exptl_absorpt_correction_T_max .9571
_exptl_absorpt_correction_T_min .8876
_exptl_absorpt_correction_type gaussian
_exptl_absorpt_process_details 'ABSO in NRCVAX (Gabe et al., 1989)'
_exptl_crystal_colour yellow
_exptl_crystal_density_diffrn 1.417
_exptl_crystal_density_method 'not measured'
_exptl_crystal_description block
_exptl_crystal_F_000 536
_exptl_crystal_size_max .42
_exptl_crystal_size_mid .24
_exptl_crystal_size_min .24
_refine_diff_density_max .301
_refine_diff_density_min -.280
_refine_ls_extinction_method none
_refine_ls_goodness_of_fit_ref .917
_refine_ls_hydrogen_treatment constr
_refine_ls_matrix_type full
_refine_ls_number_parameters 163
_refine_ls_number_reflns 2251
_refine_ls_number_restraints 0
_refine_ls_restrained_S_all .917
_refine_ls_R_factor_all .0849
_refine_ls_R_factor_gt .0441
_refine_ls_shift/su_max .000
_refine_ls_shift/su_mean .000
_refine_ls_structure_factor_coef Fsqd
_refine_ls_weighting_details 'w=1/[\s^2^(Fo^2^)+(0.1000P)^2^] where P=(Fo^2^+2Fc^2^)/3'
_refine_ls_weighting_scheme calc
_refine_ls_wR_factor_ref .1522
_reflns_number_gt 1348
_reflns_number_total 2251
_reflns_threshold_expression >2\s(I)
_cod_data_source_file na0092.cif
_cod_data_source_block 2
_cod_depositor_comments
;
The following automatic conversions were performed:
'_exptl_absorpt_correction_type' value 'Gaussian' changed to 'gaussian'
according to '/home/saulius/struct/CIF-dictionaries/cif_core.dic'
dictionary named 'cif_core.dic' version 2.4.1 from 2010-06-29.

Automatic conversion script
Id: cif_fix_enum 1527 2010-12-29 10:47:43Z saulius 

The following automatic conversions were performed:

'_exptl_absorpt_correction_type' value 'Gaussian' changed to
'gaussian' according to
/home/saulius/struct/CIF-dictionaries/cif_core.dic dictionary named
'cif_core.dic' version 2.4.1 from 2010-06-29.

Automatic conversion script
Id: cif_fix_values 1715 2011-07-08 13:25:40Z adriana 
;
_cod_original_sg_symbol_H-M 'P 21/a'
_cod_database_code 2101985

loop_
_symmetry_equiv_pos_as_xyz
'x, y, z'
'-x+1/2, y+1/2, -z'
'-x, -y, -z'
'x+1/2, -y+1/2, z'

loop_
_atom_site_label
_atom_site_fract_x
_atom_site_fract_y
_atom_site_fract_z
_atom_site_U_iso_or_equiv
_atom_site_adp_type
_atom_site_calc_flag
_atom_site_refinement_flags
_atom_site_occupancy
_atom_site_type_symbol
S1 .94979(10) .44016(3) .23216(13) .0817(3) Uani d . 1 S
C1 .9948(3) .36247(12) .1614(4) .0650(8) Uani d . 1 C
C2 .9660(3) .30717(12) .2548(4) .0583(7) Uani d . 1 C
N2 .9052(3) .30818(11) .4359(3) .0670(6) Uani d . 1 N
O1 .9520(3) .35152(10) .5304(3) .0893(7) Uani d . 1 O
O2 .8108(3) .26460(9) .4848(3) .0887(7) Uani d . 1 O
C3 .9962(4) .24843(13) .1855(4) .0673(7) Uani d . 1 C
C4 1.0613(4) .24343(16) .0212(5) .0845(9) Uani d . 1 C
C5 1.0942(5) .29693(18) -.0758(5) .0945(11) Uani d . 1 C
C6 1.0589(4) .35540(16) -.0052(5) .0888(10) Uani d . 1 C
C7 .7118(3) .43836(11) .2364(4) .0582(7) Uani d . 1 C
O7 .6316(3) .39058(9) .2062(3) .0878(7) Uani d . 1 O
C8 .6264(3) .49974(11) .2761(3) .0560(6) Uani d . 1 C
C9 .4514(4) .50777(14) .2278(4) .0744(8) Uani d . 1 C
C10 .3663(5) .56457(16) .2607(5) .0880(10) Uani d . 1 C
C11 .4597(5) .61290(14) .3407(5) .0849(10) Uani d . 1 C
C12 .6320(5) .60466(13) .3908(5) .0844(10) Uani d . 1 C
C13 .7179(4) .54840(12) .3574(4) .0713(8) Uani d . 1 C
H3 .9726 .2123 .2497 .081 Uiso calc R 1 H
H4 1.0835 .2037 -.0253 .101 Uiso calc R 1 H
H5 1.1394 .2936 -.1868 .113 Uiso calc R 1 H
H6 1.0788 .3914 -.0715 .107 Uiso calc R 1 H
H9 .3887 .4751 .1726 .089 Uiso calc R 1 H
H10 .2465 .5698 .2286 .106 Uiso calc R 1 H
H11 .4040 .6514 .3604 .102 Uiso calc R 1 H
H12 .6937 .6371 .4482 .101 Uiso calc R 1 H
H13 .8376 .5435 .3900 .086 Uiso calc R 1 H

loop_
_atom_site_aniso_label
_atom_site_aniso_U_11
_atom_site_aniso_U_22
_atom_site_aniso_U_33
_atom_site_aniso_U_12
_atom_site_aniso_U_13
_atom_site_aniso_U_23
S1 .0648(5) .0512(4) .1287(8) -.0005(3) -.0022(5) .0012(4)
C1 .0574(15) .0589(15) .078(2) .0102(12) -.0040(15) .0086(14)
C2 .0544(14) .0570(14) .0630(17) .0085(12) -.0071(13) .0032(13)
N2 .0652(14) .0571(13) .0782(18) .0072(11) -.0038(12) .0039(13)
O1 .1003(16) .0862(14) .0812(16) -.0117(12) -.0001(12) -.0206(12)
O2 .1063(17) .0695(12) .0909(15) -.0053(12) .0120(13) .0131(11)
C3 .0730(17) .0585(16) .0698(19) .0149(13) -.0076(15) -.0008(14)
C4 .094(2) .0761(19) .083(2) .0266(17) -.0106(19) -.0106(19)
C5 .104(3) .109(3) .071(2) .034(2) .0007(19) -.001(2)
C6 .094(2) .086(2) .086(2) .0212(18) .006(2) .0275(19)
C7 .0642(16) .0477(13) .0626(16) -.0034(12) .0011(13) .0056(12)
O7 .0729(13) .0553(11) .135(2) -.0085(10) .0025(13) -.0186(12)
C8 .0604(15) .0479(13) .0598(16) -.0016(11) .0032(12) .0088(12)
C9 .0718(19) .0713(18) .080(2) .0023(15) .0009(16) -.0043(16)
C10 .077(2) .092(2) .095(3) .0272(18) .0080(19) .0109(19)
C11 .104(3) .0559(17) .097(2) .0162(17) .033(2) .0174(17)
C12 .094(2) .0510(16) .110(3) -.0067(15) .022(2) -.0059(16)
C13 .0750(18) .0522(15) .087(2) -.0047(13) .0064(16) -.0004(14)

loop_
_atom_type_symbol
_atom_type_description
_atom_type_scat_dispersion_real
_atom_type_scat_dispersion_imag
_atom_type_scat_source
C C .0033 .0016 'International Tables Vol C Tables 4.2.6.8 and 6.1.1.4'
H H .0000 .0000 'International Tables Vol C Tables 4.2.6.8 and 6.1.1.4'
N N .0061 .0033 'International Tables Vol C Tables 4.2.6.8 and 6.1.1.4'
O O .0106 .0060 'International Tables Vol C Tables 4.2.6.8 and 6.1.1.4'
S S .1246 .1234 'International Tables Vol C Tables 4.2.6.8 and 6.1.1.4'

loop_
_geom_angle_atom_site_label_1
_geom_angle_atom_site_label_2
_geom_angle_atom_site_label_3
_geom_angle
_geom_angle_publ_flag
C1 S1 C7 100.80(10) y
C6 C1 C2 116.6(3) y
C6 C1 S1 117.3(2) no
C2 C1 S1 126.1(4) no
C3 C2 C1 122.1(4) y
C3 C2 N2 115.9(3) no
C1 C2 N2 122.0(3) no
O1 N2 O2 122.9(4) y
O1 N2 C2 118.7(4) no
O2 N2 C2 118.5(3) no
C4 C3 C2 119.6(3) no
C3 C4 C5 120.5(4) no
C4 C5 C6 118.9(5) no
C5 C6 C1 122.3(3) no
O7 C7 C8 124.2(4) no
O7 C7 S1 120.7(3) no
C8 C7 S1 115.1(2) no
C9 C8 C13 119.4(3) no
C9 C8 C7 118.2(3) no
C13 C8 C7 122.4(4) no
C8 C9 C10 120.3(3) no
C11 C10 C9 119.7(5) no
C12 C11 C10 120.1(3) no
C11 C12 C13 120.5(3) no
C8 C13 C12 120.0(4) no

loop_
_geom_bond_atom_site_label_1
_geom_bond_atom_site_label_2
_geom_bond_distance
_geom_bond_publ_flag
S1 C1 1.767(5) y
S1 C7 1.788(12) y
C1 C6 1.387(9) y
C1 C2 1.392(5) y
C2 C3 1.374(5) y
C2 N2 1.476(9) y
N2 O1 1.213(4) y
N2 O2 1.229(4) y
C3 C4 1.370(9) y
C4 C5 1.381(6) y
C5 C6 1.380(5) y
C7 O7 1.195(4) no
C7 C8 1.485(5) no
C8 C9 1.363(9) no
C8 C13 1.374(5) no
C9 C10 1.388(5) no
C10 C11 1.372(6) no
C11 C12 1.348(9) no
C12 C13 1.382(5) no

loop_
_geom_hbond_atom_site_label_D
_geom_hbond_atom_site_label_H
_geom_hbond_atom_site_label_A
_geom_hbond_site_symmetry_A
_geom_hbond_distance_DH
_geom_hbond_distance_HA
_geom_hbond_distance_DA
_geom_hbond_angle_DHA
_geom_hbond_publ_flag
C3 H3 O7 4 .93 2.51 3.11(2) 123 yes

loop_
_geom_torsion_atom_site_label_1
_geom_torsion_atom_site_label_2
_geom_torsion_atom_site_label_3
_geom_torsion_atom_site_label_4
_geom_torsion
_geom_torsion_publ_flag
C7 S1 C1 C6 110.6(3) no
C7 S1 C1 C2 -66.9(3) y
C6 C1 C2 C3 -1.1(4) no
S1 C1 C2 C3 176.5(2) no
C6 C1 C2 N2 177.4(2) no
S1 C1 C2 N2 -5.0(4) no
C3 C2 N2 O1 146.4(3) no
C1 C2 N2 O1 -32.2(4) y
C3 C2 N2 O2 -32.8(4) no
C1 C2 N2 O2 148.6(3) y
C1 C2 C3 C4 1.8(4) no
N2 C2 C3 C4 -176.8(2) no
C2 C3 C4 C5 -.9(5) no
C3 C4 C5 C6 -.6(5) no
C4 C5 C6 C1 1.3(5) no
C2 C1 C6 C5 -.5(5) no
S1 C1 C6 C5 -178.3(3) no
C1 S1 C7 O7 4.4(3) no
C1 S1 C7 C8 -174.6(2) y
O7 C7 C8 C9 -19.7(5) no
S1 C7 C8 C9 159.2(3) y
O7 C7 C8 C13 161.0(3) no
S1 C7 C8 C13 -20.1(4) no
C13 C8 C9 C10 -.1(4) no
C7 C8 C9 C10 -179.4(3) y
C8 C9 C10 C11 .6(5) no
C9 C10 C11 C12 -1.6(5) no
C10 C11 C12 C13 2.0(5) no
C9 C8 C13 C12 .5(4) no
C7 C8 C13 C12 179.8(3) no
C11 C12 C13 C8 -1.5(5) no

loop_
_cod_related_entry_id
_cod_related_entry_database
_cod_related_entry_code
1 ChemSpider 21140613
